data_4318560
loop_
_publ_author_name
'Zengquan Qin'
'Michael C. Jennings'
'Richard J. Puddephatt'
'Kenneth W. Muir'

_publ_section_title
;
 Self-Assembly of Polymer and Sheet Structures in Palladium(II) Complexes
 Containing Carboxylic Acid Substituents
;
_journal_name_full 'Inorganic Chemistry'
_journal_page_first 5174
_journal_page_last 5186
_journal_paper_doi 10.1021/ic020239b
_journal_volume 41
_journal_year 2002
_chemical_formula_sum 'C43 H40 Cl2 F6 N2 O11 P2 Pd S2'
_chemical_formula_weight 1178.13
_chemical_name_systematic
;
  ?
;
_space_group_IT_number 61
_symmetry_cell_setting orthorhombic
_symmetry_space_group_name_Hall '-P 2ac 2ab'
_symmetry_space_group_name_H-M 'P b c a'
_atom_sites_solution_hydrogens geom
_atom_sites_solution_primary direct
_atom_sites_solution_secondary difmap
_audit_creation_method SHELXL-97
_cell_angle_alpha 90.00
_cell_angle_beta 90.00
_cell_angle_gamma 90.00
_cell_formula_units_Z 8
_cell_length_a 19.8192(2)
_cell_length_b 17.1480(2)
_cell_length_c 29.6791(2)
_cell_measurement_temperature 200(2)
_cell_volume 10086.73(17)
_computing_cell_refinement 'Nonius DENZO'
_computing_data_collection 'Nonius COLLECT'
_computing_data_reduction 'Bruker DENZO'
_computing_molecular_graphics 'Bruker SHELXTL'
_computing_publication_material 'Bruker SHELXTL'
_computing_structure_refinement 'SHELXL-97 (Sheldrick, 1997)'
_computing_structure_solution 'SHELXS-97 (Sheldrick, 1990)'
_diffrn_ambient_temperature 200(2)
_diffrn_measured_fraction_theta_full 0.997
_diffrn_measured_fraction_theta_max 0.997
_diffrn_measurement_device_type 'Nonius Kappa-CCD'
_diffrn_measurement_method 'phi/omega scans'
_diffrn_radiation_monochromator graphite
_diffrn_radiation_source 'fine-focus sealed tube'
_diffrn_radiation_type MoK\a
_diffrn_radiation_wavelength 0.71073
_diffrn_reflns_av_R_equivalents 0.071
_diffrn_reflns_av_sigmaI/netI 0.0335
_diffrn_reflns_limit_h_max 25
_diffrn_reflns_limit_h_min -25
_diffrn_reflns_limit_k_max 22
_diffrn_reflns_limit_k_min -22
_diffrn_reflns_limit_l_max 38
_diffrn_reflns_limit_l_min -38
_diffrn_reflns_number 161575
_diffrn_reflns_theta_full 27.53
_diffrn_reflns_theta_max 27.53
_diffrn_reflns_theta_min 2.59
_exptl_absorpt_coefficient_mu 0.700
_exptl_absorpt_correction_T_max 0.8308
_exptl_absorpt_correction_T_min 0.7101
_exptl_absorpt_correction_type integration
_exptl_crystal_colour colourless
_exptl_crystal_density_diffrn 1.552
_exptl_crystal_density_method 'not measured'
_exptl_crystal_description block
_exptl_crystal_F_000 4768
_exptl_crystal_size_max 0.52
_exptl_crystal_size_mid 0.35
_exptl_crystal_size_min 0.28
_refine_diff_density_max 2.762
_refine_diff_density_min -1.443
_refine_diff_density_rms 0.089
_refine_ls_extinction_method none
_refine_ls_goodness_of_fit_ref 1.054
_refine_ls_hydrogen_treatment mixed
_refine_ls_matrix_type full
_refine_ls_number_parameters 603
_refine_ls_number_reflns 11597
_refine_ls_number_restraints 25
_refine_ls_restrained_S_all 1.064
_refine_ls_R_factor_all 0.0862
_refine_ls_R_factor_gt 0.0555
_refine_ls_shift/su_max 1.036
_refine_ls_shift/su_mean 0.029
_refine_ls_structure_factor_coef Fsqd
_refine_ls_weighting_details 'calc w=1/[\s^2^(Fo^2^)+(0.0999P)^2^+8.9306P] where P=(Fo^2^+2Fc^2^)/3'
_refine_ls_weighting_scheme calc
_refine_ls_wR_factor_gt 0.1570
_refine_ls_wR_factor_ref 0.1794
_reflns_number_gt 7712
_reflns_number_total 11597
_reflns_threshold_expression >2sigma(I)
_cod_data_source_file ic020239b_09.cif
_cod_data_source_block complex11
_cod_depositor_comments
;
The following automatic conversions were performed:

'_symmetry_cell_setting' value 'Orthorhombic' changed to
'orthorhombic' according to the built-in table from CIF Core
dictionary named 'cif_core.dic' version 2.4.1 from 2010-06-29.

Automatic conversion script
Id: cif_fix_values 1646 2011-03-28 12:23:43Z adriana 
;
_cod_database_code 4318560

loop_
_symmetry_equiv_pos_as_xyz
'x, y, z'
'-x+1/2, -y, z+1/2'
'-x, y+1/2, -z+1/2'
'x+1/2, -y+1/2, -z'
'-x, -y, -z'
'x-1/2, y, -z-1/2'
'x, -y-1/2, z-1/2'
'-x-1/2, y-1/2, z'

loop_
_atom_site_label
_atom_site_type_symbol
_atom_site_fract_x
_atom_site_fract_y
_atom_site_fract_z
_atom_site_U_iso_or_equiv
_atom_site_adp_type
_atom_site_occupancy
_atom_site_symmetry_multiplicity
_atom_site_calc_flag
_atom_site_refinement_flags
_atom_site_disorder_assembly
_atom_site_disorder_group
Pd Pd 0.560872(14) 0.197293(17) 0.134008(9) 0.03951(11) Uani 1 1 d . . .
P1 P 0.58124(5) 0.06863(6) 0.14790(3) 0.0435(2) Uani 1 1 d . . .
P2 P 0.44771(5) 0.17783(7) 0.13955(3) 0.0440(2) Uani 1 1 d . . .
C1 C 0.5212(2) 0.0017(2) 0.12302(14) 0.0486(9) Uani 1 1 d . . .
H1A H 0.5228 0.0072 0.0898 0.058 Uiso 1 1 calc R . .
H1B H 0.5346 -0.0523 0.1306 0.058 Uiso 1 1 calc R . .
C2 C 0.4492(2) 0.0150(3) 0.13881(14) 0.0518(10) Uani 1 1 d . . .
H2A H 0.4490 0.0219 0.1719 0.062 Uiso 1 1 calc R . .
H2B H 0.4218 -0.0316 0.1317 0.062 Uiso 1 1 calc R . .
C3 C 0.4172(2) 0.0864(2) 0.11684(15) 0.0510(9) Uani 1 1 d . . .
H3A H 0.3676 0.0838 0.1210 0.061 Uiso 1 1 calc R . .
H3B H 0.4264 0.0850 0.0841 0.061 Uiso 1 1 calc R . .
C1A C 0.58697(16) 0.04373(15) 0.20681(6) 0.0489(9) Uani 1 1 d G . .
C1B C 0.57959(18) -0.03317(14) 0.22078(9) 0.0655(12) Uani 1 1 d G . .
H1BA H 0.5670 -0.0722 0.1997 0.079 Uiso 1 1 calc R . .
C1C C 0.5906(2) -0.05291(14) 0.26560(10) 0.0770(15) Uani 1 1 d G . .
H1CA H 0.5855 -0.1055 0.2751 0.092 Uiso 1 1 calc R . .
C1D C 0.6089(2) 0.00425(19) 0.29647(7) 0.0784(15) Uani 1 1 d G . .
H1DA H 0.6164 -0.0092 0.3271 0.094 Uiso 1 1 calc R . .
C1E C 0.6163(2) 0.08115(16) 0.28250(8) 0.0735(14) Uani 1 1 d G . .
H1EA H 0.6288 0.1202 0.3036 0.088 Uiso 1 1 calc R . .
C1F C 0.60533(18) 0.10089(12) 0.23767(9) 0.0598(11) Uani 1 1 d G . .
H1FA H 0.6104 0.1534 0.2281 0.072 Uiso 1 1 calc R . .
C1G C 0.66250(11) 0.0390(2) 0.12522(9) 0.0526(10) Uani 1 1 d G . .
C1H C 0.71983(15) 0.0429(2) 0.15209(9) 0.0766(15) Uani 1 1 d G . .
H1HA H 0.7164 0.0602 0.1824 0.092 Uiso 1 1 calc R . .
C1I C 0.78222(12) 0.0216(3) 0.13460(12) 0.104(2) Uani 1 1 d G . .
H1IA H 0.8214 0.0243 0.1530 0.124 Uiso 1 1 calc R . .
C1J C 0.78728(12) -0.0036(3) 0.09022(12) 0.099(2) Uani 1 1 d G . .
H1JA H 0.8299 -0.0182 0.0783 0.119 Uiso 1 1 calc R . .
C1K C 0.72995(16) -0.0076(2) 0.06334(9) 0.0851(17) Uani 1 1 d G . .
H1KA H 0.7334 -0.0248 0.0330 0.102 Uiso 1 1 calc R . .
C1L C 0.66756(13) 0.0137(2) 0.08084(9) 0.0655(12) Uani 1 1 d G . .
H1LA H 0.6284 0.0110 0.0625 0.079 Uiso 1 1 calc R . .
C2A C 0.41767(14) 0.1823(2) 0.19691(7) 0.0540(10) Uani 1 1 d G . .
C2B C 0.35386(14) 0.1547(2) 0.20804(10) 0.0879(18) Uani 1 1 d G . .
H2BA H 0.3249 0.1353 0.1852 0.105 Uiso 1 1 calc R . .
C2C C 0.33249(16) 0.1556(3) 0.25264(12) 0.110(2) Uani 1 1 d G . .
H2CA H 0.2889 0.1367 0.2603 0.132 Uiso 1 1 calc R . .
C2D C 0.3749(2) 0.1840(3) 0.28611(8) 0.0906(18) Uani 1 1 d G . .
H2DA H 0.3603 0.1846 0.3166 0.109 Uiso 1 1 calc R . .
C2E C 0.43871(17) 0.2117(2) 0.27498(8) 0.0790(16) Uani 1 1 d G . .
H2EA H 0.4677 0.2311 0.2979 0.095 Uiso 1 1 calc R . .
C2F C 0.46009(13) 0.2108(2) 0.23038(10) 0.0604(11) Uani 1 1 d G . .
H2FA H 0.5037 0.2296 0.2228 0.072 Uiso 1 1 calc R . .
C2G C 0.40062(15) 0.25006(16) 0.10789(9) 0.0535(10) Uani 1 1 d G . .
C2H C 0.40468(15) 0.24877(18) 0.06114(9) 0.0653(12) Uani 1 1 d G . .
H2HA H 0.4295 0.2088 0.0464 0.078 Uiso 1 1 calc R . .
C2I C 0.37236(19) 0.3059(2) 0.03591(8) 0.0795(16) Uani 1 1 d G . .
H2IA H 0.3751 0.3051 0.0040 0.095 Uiso 1 1 calc R . .
C2J C 0.3360(2) 0.36439(19) 0.05742(13) 0.096(2) Uani 1 1 d G . .
H2JA H 0.3139 0.4035 0.0402 0.115 Uiso 1 1 calc R . .
C2K C 0.3319(2) 0.36567(19) 0.10417(13) 0.099(2) Uani 1 1 d G . .
H2KA H 0.3071 0.4056 0.1189 0.119 Uiso 1 1 calc R . .
C2L C 0.36425(18) 0.3085(2) 0.12941(9) 0.0772(16) Uani 1 1 d G . .
H2LA H 0.3615 0.3094 0.1614 0.093 Uiso 1 1 calc R . .
N11 N 0.54669(17) 0.3160(2) 0.11970(12) 0.0467(8) Uani 1 1 d . . .
C12 C 0.5405(2) 0.3416(3) 0.07686(13) 0.0504(9) Uani 1 1 d . . .
H12A H 0.5429 0.3047 0.0531 0.061 Uiso 1 1 calc R . .
C13 C 0.5311(2) 0.4179(2) 0.06629(14) 0.0545(10) Uani 1 1 d . . .
H13A H 0.5269 0.4336 0.0357 0.065 Uiso 1 1 calc R . .
C14 C 0.5275(2) 0.4723(2) 0.10027(14) 0.0520(10) Uani 1 1 d . . .
C15 C 0.5356(2) 0.4474(3) 0.14463(14) 0.0534(10) Uani 1 1 d . . .
H15A H 0.5348 0.4839 0.1687 0.064 Uiso 1 1 calc R . .
C16 C 0.5445(2) 0.3694(2) 0.15289(14) 0.0506(10) Uani 1 1 d . . .
H16A H 0.5494 0.3525 0.1832 0.061 Uiso 1 1 calc R . .
C17 C 0.5158(3) 0.5570(3) 0.08902(16) 0.0641(12) Uani 1 1 d . . .
O18 O 0.5100(3) 0.5806(2) 0.05203(14) 0.1200(19) Uani 1 1 d . . .
O19 O 0.5116(3) 0.6005(2) 0.12501(12) 0.0878(12) Uani 1 1 d . . .
H19A H 0.5022 0.6464 0.1175 0.132 Uiso 1 1 calc R . .
N21 N 0.66372(16) 0.2244(2) 0.12650(10) 0.0457(7) Uani 1 1 d . . .
C22 C 0.6928(2) 0.2149(3) 0.08599(14) 0.0538(10) Uani 1 1 d . . .
H22A H 0.6687 0.1881 0.0631 0.065 Uiso 1 1 calc R . .
C23 C 0.7561(2) 0.2427(3) 0.07663(14) 0.0581(11) Uani 1 1 d . . .
H23A H 0.7754 0.2349 0.0477 0.070 Uiso 1 1 calc R . .
C24 C 0.7914(2) 0.2820(2) 0.10947(14) 0.0487(9) Uani 1 1 d . . .
C25 C 0.7618(2) 0.2917(3) 0.15124(15) 0.0532(10) Uani 1 1 d . . .
H25A H 0.7851 0.3185 0.1745 0.064 Uiso 1 1 calc R . .
C26 C 0.6980(2) 0.2621(3) 0.15884(13) 0.0515(10) Uani 1 1 d . . .
H26A H 0.6778 0.2686 0.1876 0.062 Uiso 1 1 calc R . .
C27 C 0.8601(2) 0.3153(3) 0.10230(17) 0.0609(11) Uani 1 1 d . . .
O28 O 0.89405(18) 0.3400(2) 0.13245(11) 0.0743(10) Uani 1 1 d . . .
O29 O 0.87807(18) 0.3144(2) 0.05916(12) 0.0776(10) Uani 1 1 d . . .
H29A H 0.9168 0.3338 0.0564 0.116 Uiso 1 1 calc R . .
F31 F 1.12008(16) 0.47674(19) 0.02973(10) 0.0862(9) Uani 1 1 d D . .
F32 F 1.12919(18) 0.3819(2) 0.07635(9) 0.0933(10) Uani 1 1 d D . .
F33 F 1.17771(15) 0.3766(2) 0.01175(9) 0.0863(9) Uani 1 1 d D . .
C34 C 1.1222(2) 0.4014(3) 0.03258(14) 0.0648(12) Uani 1 1 d D . .
S35 S 1.04765(6) 0.35447(7) 0.00916(3) 0.0564(3) Uani 1 1 d D . .
O36 O 0.99291(18) 0.3896(2) 0.03359(12) 0.0794(10) Uani 1 1 d D . .
O37 O 1.0569(2) 0.2741(2) 0.01867(12) 0.0855(11) Uani 1 1 d D . .
O38 O 1.05076(16) 0.3726(2) -0.03743(10) 0.0642(8) Uani 1 1 d D . .
F41 F 0.7256(3) 0.3928(4) 0.2526(2) 0.195(3) Uani 1 1 d D . .
F42 F 0.6289(4) 0.4544(3) 0.2613(2) 0.200(3) Uani 1 1 d D . .
F43 F 0.6978(2) 0.4372(3) 0.31715(17) 0.153(2) Uani 1 1 d D . .
C44 C 0.6783(4) 0.4014(5) 0.2815(3) 0.130(3) Uani 1 1 d D . .
S45 S 0.62855(10) 0.31905(11) 0.28984(5) 0.1018(6) Uani 1 1 d D . .
O46 O 0.5800(3) 0.3366(3) 0.32267(13) 0.1056(15) Uani 1 1 d D . .
O47 O 0.6087(2) 0.2922(2) 0.24786(11) 0.0753(10) Uani 1 1 d D . .
O48 O 0.6873(4) 0.2702(5) 0.3093(3) 0.231(5) Uani 1 1 d D . .
Cl41 Cl 0.27037(9) 0.57024(12) 0.11526(7) 0.1130(6) Uani 1 1 d D . .
C42 C 0.2824(11) 0.6622(10) 0.0975(9) 0.175(17) Uani 0.50 1 d PD A 1
H42A H 0.2374 0.6872 0.0960 0.210 Uiso 0.50 1 calc PR A 1
H42B H 0.3080 0.6895 0.1214 0.210 Uiso 0.50 1 calc PR A 1
C43 C 0.3148(13) 0.6780(10) 0.0569(6) 0.154(10) Uani 0.50 1 d PD A 1
H43A H 0.3584 0.6499 0.0553 0.185 Uiso 0.50 1 calc PR A 1
H42B H 0.3236 0.7346 0.0539 0.185 Uiso 0.50 1 calc PR A 1
Cl44 Cl 0.2673(8) 0.6499(6) 0.0189(3) 0.301(7) Uani 0.50 1 d PD A 1
C42 C 0.3148(11) 0.6520(11) 0.0965(5) 0.116(8) Uani 0.50 1 d PD A 2
H42C H 0.2832 0.6896 0.0825 0.139 Uiso 0.50 1 calc PR A 2
H42D H 0.3369 0.6780 0.1224 0.139 Uiso 0.50 1 calc PR A 2
C43 C 0.3649(16) 0.628(2) 0.0642(7) 0.65(7) Uani 0.50 1 d PD A 2
H43C H 0.3885 0.5816 0.0758 0.784 Uiso 0.50 1 calc PR A 2
H42D H 0.3987 0.6705 0.0611 0.784 Uiso 0.50 1 calc PR A 2
Cl44 Cl 0.3345(4) 0.6087(5) 0.01522(18) 0.179(3) Uani 0.50 1 d PD A 2
O O 0.4728(3) 0.7394(2) 0.11088(12) 0.0909(12) Uani 1 1 d . . .

loop_
_atom_site_aniso_label
_atom_site_aniso_U_11
_atom_site_aniso_U_22
_atom_site_aniso_U_33
_atom_site_aniso_U_23
_atom_site_aniso_U_13
_atom_site_aniso_U_12
Pd 0.03314(17) 0.04634(19) 0.03906(17) -0.00110(12) -0.00036(11) -0.00204(11)
P1 0.0399(5) 0.0488(6) 0.0419(5) -0.0021(4) -0.0002(4) 0.0020(4)
P2 0.0337(5) 0.0533(6) 0.0449(5) -0.0051(4) 0.0004(4) -0.0020(4)
C1 0.052(2) 0.046(2) 0.048(2) -0.0086(17) -0.0052(18) 0.0000(18)
C2 0.049(2) 0.051(2) 0.056(2) -0.0043(19) 0.0001(18) -0.0122(18)
C3 0.040(2) 0.057(2) 0.055(2) -0.0065(19) -0.0050(18) -0.0076(19)
C1A 0.050(2) 0.055(2) 0.042(2) 0.0032(17) 0.0007(17) 0.0031(19)
C1B 0.085(3) 0.056(3) 0.055(3) 0.001(2) -0.005(2) -0.005(2)
C1C 0.105(4) 0.068(3) 0.058(3) 0.019(2) -0.003(3) -0.001(3)
C1D 0.089(4) 0.095(4) 0.051(3) 0.020(3) -0.014(2) -0.001(3)
C1E 0.107(4) 0.065(3) 0.049(3) -0.008(2) -0.014(3) -0.006(3)
C1F 0.074(3) 0.055(3) 0.050(2) -0.003(2) -0.010(2) 0.001(2)
C1G 0.045(2) 0.057(3) 0.055(2) -0.0027(19) 0.0038(18) 0.0049(19)
C1H 0.046(3) 0.099(4) 0.085(3) -0.029(3) -0.007(2) 0.016(3)
C1I 0.045(3) 0.157(7) 0.108(5) -0.031(4) -0.010(3) 0.020(4)
C1J 0.054(3) 0.140(6) 0.104(5) -0.020(4) 0.014(3) 0.029(3)
C1K 0.066(3) 0.111(5) 0.078(3) -0.006(3) 0.016(3) 0.023(3)
C1L 0.054(3) 0.085(3) 0.058(3) 0.002(2) 0.003(2) 0.018(2)
C2A 0.045(2) 0.066(3) 0.051(2) -0.009(2) 0.0055(18) -0.001(2)
C2B 0.065(3) 0.127(5) 0.072(3) -0.019(3) 0.020(3) -0.032(3)
C2C 0.093(5) 0.152(6) 0.085(4) -0.025(4) 0.046(4) -0.037(5)
C2D 0.100(5) 0.113(5) 0.058(3) -0.010(3) 0.027(3) 0.001(4)
C2E 0.084(4) 0.104(4) 0.050(3) -0.013(3) 0.002(2) 0.002(3)
C2F 0.054(3) 0.073(3) 0.054(2) -0.006(2) 0.003(2) -0.001(2)
C2G 0.036(2) 0.063(3) 0.062(3) -0.006(2) -0.0094(18) 0.0008(19)
C2H 0.052(3) 0.082(3) 0.062(3) 0.002(2) -0.008(2) 0.006(2)
C2I 0.068(3) 0.096(4) 0.075(3) 0.007(3) -0.027(3) 0.006(3)
C2J 0.092(4) 0.077(4) 0.119(5) -0.001(4) -0.055(4) 0.015(3)
C2K 0.102(5) 0.082(4) 0.114(5) -0.027(4) -0.036(4) 0.041(3)
C2L 0.078(4) 0.074(3) 0.080(4) -0.021(3) -0.020(3) 0.025(3)
N11 0.0394(17) 0.0485(19) 0.0523(19) 0.0013(15) -0.0041(15) -0.0055(14)
C12 0.055(2) 0.053(2) 0.043(2) 0.0001(18) 0.0011(18) -0.001(2)
C13 0.065(3) 0.056(3) 0.043(2) 0.0041(19) -0.0016(19) -0.002(2)
C14 0.052(2) 0.051(2) 0.053(2) 0.0037(19) 0.0009(19) -0.0002(19)
C15 0.059(3) 0.056(3) 0.045(2) -0.0049(19) -0.0033(19) -0.003(2)
C16 0.055(2) 0.053(2) 0.044(2) -0.0023(18) -0.0047(18) -0.0028(19)
C17 0.080(3) 0.056(3) 0.056(3) 0.001(2) -0.001(2) 0.000(2)
O18 0.233(6) 0.063(2) 0.064(2) 0.0047(19) -0.011(3) 0.017(3)
O19 0.146(4) 0.053(2) 0.064(2) -0.0010(16) -0.007(2) 0.013(2)
N21 0.0344(16) 0.0559(19) 0.0467(18) -0.0039(15) 0.0017(13) -0.0055(15)
C22 0.045(2) 0.070(3) 0.047(2) -0.010(2) 0.0006(18) -0.011(2)
C23 0.049(2) 0.079(3) 0.046(2) -0.009(2) 0.0087(18) -0.011(2)
C24 0.040(2) 0.054(2) 0.053(2) -0.0042(18) 0.0002(17) -0.0050(17)
C25 0.043(2) 0.066(3) 0.051(2) -0.012(2) -0.0002(18) -0.0106(19)
C26 0.045(2) 0.067(3) 0.043(2) -0.0121(19) 0.0004(17) -0.005(2)
C27 0.051(2) 0.065(3) 0.067(3) -0.002(2) 0.011(2) -0.011(2)
O28 0.058(2) 0.092(3) 0.073(2) -0.0066(18) -0.0010(16) -0.0333(19)
O29 0.056(2) 0.107(3) 0.069(2) -0.0142(19) 0.0203(16) -0.0266(19)
F31 0.089(2) 0.086(2) 0.084(2) -0.0228(17) 0.0081(16) -0.0253(17)
F32 0.108(2) 0.126(3) 0.0455(15) -0.0132(16) -0.0108(15) -0.002(2)
F33 0.0601(17) 0.136(3) 0.0632(17) -0.0266(17) -0.0040(13) 0.0058(17)
C34 0.070(3) 0.081(4) 0.043(2) -0.014(2) 0.005(2) -0.005(3)
S35 0.0631(7) 0.0639(7) 0.0420(5) -0.0043(5) 0.0085(5) -0.0053(5)
O36 0.069(2) 0.091(2) 0.078(2) -0.0189(19) 0.0306(18) -0.0135(19)
O37 0.121(3) 0.072(2) 0.064(2) -0.0002(19) -0.007(2) -0.003(2)
O38 0.0600(19) 0.088(2) 0.0448(16) 0.0027(15) 0.0000(13) -0.0104(16)
F41 0.130(4) 0.227(6) 0.228(6) -0.131(5) 0.105(4) -0.095(4)
F42 0.315(10) 0.116(4) 0.170(5) 0.027(4) 0.075(6) 0.049(5)
F43 0.128(4) 0.169(4) 0.161(4) -0.098(4) 0.006(3) -0.059(3)
C44 0.124(6) 0.150(7) 0.117(6) -0.064(6) 0.051(5) -0.062(6)
S45 0.1171(13) 0.1190(13) 0.0694(9) -0.0413(9) 0.0193(9) -0.0446(11)
O46 0.163(4) 0.091(3) 0.063(2) -0.018(2) 0.039(3) -0.038(3)
O47 0.092(3) 0.081(2) 0.0521(18) -0.0176(16) 0.0048(17) -0.0162(19)
O48 0.259(9) 0.240(8) 0.193(7) -0.005(6) -0.089(7) 0.173(8)
Cl41 0.0798(10) 0.1192(14) 0.1400(15) 0.0435(12) 0.0145(10) 0.0140(9)
C42 0.087(15) 0.15(2) 0.29(4) -0.11(3) -0.014(19) 0.015(14)
C43 0.26(3) 0.080(10) 0.127(15) 0.018(10) 0.058(17) -0.050(14)
Cl44 0.51(2) 0.223(9) 0.173(7) 0.053(6) -0.181(11) -0.037(11)
C42 0.129(16) 0.155(17) 0.063(7) 0.002(9) 0.004(8) -0.104(14)
C43 1.01(18) 0.37(7) 0.58(14) 0.18(9) 0.05(12) -0.49(10)
Cl44 0.178(5) 0.262(8) 0.096(3) -0.082(4) 0.056(3) -0.124(5)
O 0.141(4) 0.059(2) 0.073(2) 0.0010(18) -0.011(2) 0.015(2)

loop_
_atom_type_symbol
_atom_type_description
_atom_type_scat_dispersion_real
_atom_type_scat_dispersion_imag
_atom_type_scat_source
C C 0.0033 0.0016 'International Tables Vol C Tables 4.2.6.8 and 6.1.1.4'
H H 0.0000 0.0000 'International Tables Vol C Tables 4.2.6.8 and 6.1.1.4'
N N 0.0061 0.0033 'International Tables Vol C Tables 4.2.6.8 and 6.1.1.4'
O O 0.0106 0.0060 'International Tables Vol C Tables 4.2.6.8 and 6.1.1.4'
F F 0.0171 0.0103 'International Tables Vol C Tables 4.2.6.8 and 6.1.1.4'
P P 0.1023 0.0942 'International Tables Vol C Tables 4.2.6.8 and 6.1.1.4'
S S 0.1246 0.1234 'International Tables Vol C Tables 4.2.6.8 and 6.1.1.4'
Pd Pd -0.9988 1.0072 'International Tables Vol C Tables 4.2.6.8 and 6.1.1.4'
Cl Cl 0.1484 0.1585 'International Tables Vol C Tables 4.2.6.8 and 6.1.1.4'

loop_
_geom_angle_atom_site_label_1
_geom_angle_atom_site_label_2
_geom_angle_atom_site_label_3
_geom_angle
_geom_angle_site_symmetry_1
_geom_angle_site_symmetry_3
_geom_angle_publ_flag
N11 Pd N21 83.90(14) . . ?
N11 Pd P2 91.43(9) . . ?
N21 Pd P2 175.22(10) . . ?
N11 Pd P1 177.24(10) . . ?
N21 Pd P1 93.53(10) . . ?
P2 Pd P1 91.12(4) . . ?
C1A P1 C1 106.67(17) . . ?
C1A P1 C1G 103.71(15) . . ?
C1 P1 C1G 104.71(17) . . ?
C1A P1 Pd 114.55(10) . . ?
C1 P1 Pd 115.01(14) . . ?
C1G P1 Pd 111.13(12) . . ?
C2A P2 C3 106.11(18) . . ?
C2A P2 C2G 106.84(15) . . ?
C3 P2 C2G 103.10(17) . . ?
C2A P2 Pd 112.79(10) . . ?
C3 P2 Pd 115.47(14) . . ?
C2G P2 Pd 111.71(11) . . ?
C2 C1 P1 113.4(3) . . ?
C1 C2 C3 112.3(3) . . ?
C2 C3 P2 113.4(3) . . ?
C1B C1A C1F 120.0 . . ?
C1B C1A P1 120.47(15) . . ?
C1F C1A P1 119.24(15) . . ?
C1C C1B C1A 120.0 . . ?
C1B C1C C1D 120.0 . . ?
C1C C1D C1E 120.0 . . ?
C1D C1E C1F 120.0 . . ?
C1E C1F C1A 120.0 . . ?
C1H C1G C1L 120.0 . . ?
C1H C1G P1 119.86(16) . . ?
C1L C1G P1 120.13(16) . . ?
C1G C1H C1I 120.0 . . ?
C1J C1I C1H 120.0 . . ?
C1K C1J C1I 120.0 . . ?
C1J C1K C1L 120.0 . . ?
C1K C1L C1G 120.0 . . ?
C2B C2A C2F 120.0 . . ?
C2B C2A P2 120.65(17) . . ?
C2F C2A P2 119.30(17) . . ?
C2C C2B C2A 120.0 . . ?
C2B C2C C2D 120.0 . . ?
C2E C2D C2C 120.0 . . ?
C2D C2E C2F 120.0 . . ?
C2E C2F C2A 120.0 . . ?
C2H C2G C2L 120.0 . . ?
C2H C2G P2 118.46(17) . . ?
C2L C2G P2 121.43(17) . . ?
C2I C2H C2G 120.0 . . ?
C2H C2I C2J 120.0 . . ?
C2K C2J C2I 120.0 . . ?
C2J C2K C2L 120.0 . . ?
C2K C2L C2G 120.0 . . ?
C16 N11 C12 117.7(4) . . ?
C16 N11 Pd 121.1(3) . . ?
C12 N11 Pd 121.2(3) . . ?
N11 C12 C13 122.9(4) . . ?
C12 C13 C14 119.4(4) . . ?
C13 C14 C15 118.6(4) . . ?
C13 C14 C17 119.9(4) . . ?
C15 C14 C17 121.5(4) . . ?
C16 C15 C14 118.9(4) . . ?
N11 C16 C15 122.5(4) . . ?
O18 C17 O19 124.1(5) . . ?
O18 C17 C14 123.6(5) . . ?
O19 C17 C14 112.2(4) . . ?
C26 N21 C22 118.8(3) . . ?
C26 N21 Pd 121.4(3) . . ?
C22 N21 Pd 118.9(3) . . ?
N21 C22 C23 122.1(4) . . ?
C22 C23 C24 119.5(4) . . ?
C23 C24 C25 118.6(4) . . ?
C23 C24 C27 123.4(4) . . ?
C25 C24 C27 118.0(4) . . ?
C26 C25 C24 119.4(4) . . ?
N21 C26 C25 121.6(4) . . ?
O28 C27 O29 125.0(4) . . ?
O28 C27 C24 122.8(4) . . ?
O29 C27 C24 112.2(4) . . ?
F31 C34 F33 108.4(4) . . ?
F31 C34 F32 108.3(4) . . ?
F33 C34 F32 106.5(4) . . ?
F31 C34 S35 112.9(4) . . ?
F33 C34 S35 110.6(3) . . ?
F32 C34 S35 109.9(3) . . ?
O38 S35 O37 113.7(2) . . ?
O38 S35 O36 115.6(2) . . ?
O37 S35 O36 113.9(2) . . ?
O38 S35 C34 103.9(2) . . ?
O37 S35 C34 104.4(2) . . ?
O36 S35 C34 103.6(2) . . ?
F43 C44 F41 112.7(6) . . ?
F43 C44 F42 104.1(7) . . ?
F41 C44 F42 106.6(8) . . ?
F43 C44 S45 116.3(6) . . ?
F41 C44 S45 114.6(6) . . ?
F42 C44 S45 100.6(5) . . ?
O47 S45 O46 120.1(3) . . ?
O47 S45 O48 111.7(4) . . ?
O46 S45 O48 111.9(4) . . ?
O47 S45 C44 107.6(3) . . ?
O46 S45 C44 108.2(3) . . ?
O48 S45 C44 93.8(5) . . ?
C42 Cl41 C42 22.3(10) . . ?
C43 C42 Cl41 121.4(16) . . ?
C42 C43 Cl44 107(2) . . ?
C43 C42 Cl41 109.5(19) . . ?
C42 C43 Cl44 114(2) . . ?

loop_
_geom_bond_atom_site_label_1
_geom_bond_atom_site_label_2
_geom_bond_distance
_geom_bond_site_symmetry_2
_geom_bond_publ_flag
Pd N11 2.098(3) . ?
Pd N21 2.103(3) . ?
Pd P2 2.2734(10) . ?
Pd P1 2.2806(11) . ?
P1 C1A 1.803(2) . ?
P1 C1 1.811(4) . ?
P1 C1G 1.818(2) . ?
P2 C2A 1.805(2) . ?
P2 C3 1.811(4) . ?
P2 C2G 1.813(2) . ?
C1 C2 1.519(6) . ?
C2 C3 1.525(6) . ?
C1A C1B 1.3900 . ?
C1A C1F 1.3900 . ?
C1B C1C 1.3900 . ?
C1C C1D 1.3900 . ?
C1D C1E 1.3900 . ?
C1E C1F 1.3900 . ?
C1G C1H 1.3900 . ?
C1G C1L 1.3900 . ?
C1H C1I 1.3900 . ?
C1I C1J 1.3900 . ?
C1J C1K 1.3900 . ?
C1K C1L 1.3900 . ?
C2A C2B 1.3900 . ?
C2A C2F 1.3900 . ?
C2B C2C 1.3900 . ?
C2C C2D 1.3900 . ?
C2D C2E 1.3900 . ?
C2E C2F 1.3900 . ?
C2G C2H 1.3900 . ?
C2G C2L 1.3900 . ?
C2H C2I 1.3900 . ?
C2I C2J 1.3900 . ?
C2J C2K 1.3900 . ?
C2K C2L 1.3900 . ?
N11 C16 1.346(5) . ?
N11 C12 1.351(5) . ?
C12 C13 1.358(6) . ?
C13 C14 1.376(6) . ?
C14 C15 1.393(6) . ?
C14 C17 1.507(6) . ?
C15 C16 1.372(6) . ?
C17 O18 1.176(6) . ?
C17 O19 1.305(6) . ?
N21 C26 1.342(5) . ?
N21 C22 1.343(5) . ?
C22 C23 1.371(6) . ?
C23 C24 1.376(6) . ?
C24 C25 1.382(6) . ?
C24 C27 1.492(6) . ?
C25 C26 1.382(6) . ?
C27 O28 1.197(6) . ?
C27 O29 1.329(6) . ?
F31 C34 1.295(6) . ?
F32 C34 1.349(5) . ?
F33 C34 1.331(5) . ?
C34 S35 1.821(5) . ?
S35 O38 1.419(3) . ?
S35 O37 1.419(4) . ?
S35 O36 1.437(3) . ?
F41 C44 1.280(7) . ?
F42 C44 1.464(10) . ?
F43 C44 1.282(7) . ?
C44 S45 1.739(7) . ?
S45 O47 1.385(3) . ?
S45 O46 1.402(4) . ?
S45 O48 1.546(5) . ?
Cl41 C42 1.680(17) . ?
Cl41 C42 1.746(12) . ?
C42 C43 1.392(17) . ?
C43 Cl44 1.545(16) . ?
C42 C43 1.44(2) . ?
C43 Cl44 1.61(2) . ?
